data_4065713
loop_
_publ_author_name
'Zhang, Zhengxing'
'Bu, Xiuli'
'Zhang, Jie'
'Liu, Ruiting'
'Zhou, Xigeng'
'Weng, Linhong'

_publ_section_title
;
 Insertion of Ketenimines into the Ln&#x2212;C \s-Bond of
 Organolanthanides: A New Strategy for Synthesis of Lanthanide 1-Azaallyl
 Complexes
;
_journal_issue 9
_journal_name_full Organometallics
_journal_page_first 2111
_journal_paper_doi 10.1021/om100089a
_journal_volume 29
_journal_year 2010
_chemical_formula_sum 'C18 H19 N'
_chemical_formula_weight 249.34
_chemical_name_systematic
; 
 ? 
;
_space_group_IT_number 14
_symmetry_cell_setting monoclinic
_symmetry_space_group_name_Hall '-P 2yn'
_symmetry_space_group_name_H-M 'P 1 21/n 1'
_atom_sites_solution_hydrogens geom
_atom_sites_solution_primary direct
_atom_sites_solution_secondary difmap
_audit_creation_method SHELXL-97
_cell_angle_alpha 90.00
_cell_angle_beta 94.548(5)
_cell_angle_gamma 90.00
_cell_formula_units_Z 4
_cell_length_a 8.500(3)
_cell_length_b 10.082(3)
_cell_length_c 17.820(5)
_cell_measurement_reflns_used 854
_cell_measurement_temperature 293(2)
_cell_measurement_theta_max 19.132
_cell_measurement_theta_min 2.580
_cell_volume 1522.3(8)
_computing_cell_refinement 'Bruker SMART'
_computing_data_collection 'Bruker SMART'
_computing_data_reduction 'Bruker SHELXTL'
_computing_molecular_graphics 'Bruker SHELXTL'
_computing_publication_material 'Bruker SHELXTL'
_computing_structure_refinement 'SHELXL-97 (Sheldrick, 1997)'
_computing_structure_solution 'SHELXS-97 (Sheldrick, 1990)'
_diffrn_ambient_temperature 293(2)
_diffrn_measured_fraction_theta_full 0.998
_diffrn_measured_fraction_theta_max 0.998
_diffrn_measurement_device_type 'CCD area detector'
_diffrn_measurement_method 'phi and omega scans'
_diffrn_radiation_monochromator graphite
_diffrn_radiation_source 'fine-focus sealed tube'
_diffrn_radiation_type MoK\a
_diffrn_radiation_wavelength 0.71073
_diffrn_reflns_av_R_equivalents 0.0604
_diffrn_reflns_av_sigmaI/netI 0.0880
_diffrn_reflns_limit_h_max 10
_diffrn_reflns_limit_h_min -8
_diffrn_reflns_limit_k_max 11
_diffrn_reflns_limit_k_min -11
_diffrn_reflns_limit_l_max 17
_diffrn_reflns_limit_l_min -21
_diffrn_reflns_number 6179
_diffrn_reflns_theta_full 25.01
_diffrn_reflns_theta_max 25.01
_diffrn_reflns_theta_min 2.29
_exptl_absorpt_coefficient_mu 0.063
_exptl_absorpt_correction_T_max 0.9969
_exptl_absorpt_correction_T_min 0.9950
_exptl_absorpt_correction_type multi-scan
_exptl_absorpt_process_details sadabs
_exptl_crystal_colour colorless
_exptl_crystal_density_diffrn 1.088
_exptl_crystal_density_method 'not measured'
_exptl_crystal_description block
_exptl_crystal_F_000 536
_exptl_crystal_size_max 0.08
_exptl_crystal_size_mid 0.06
_exptl_crystal_size_min 0.05
_refine_diff_density_max 0.117
_refine_diff_density_min -0.126
_refine_diff_density_rms 0.029
_refine_ls_extinction_method none
_refine_ls_goodness_of_fit_ref 0.979
_refine_ls_hydrogen_treatment constr
_refine_ls_matrix_type full
_refine_ls_number_parameters 200
_refine_ls_number_reflns 2669
_refine_ls_number_restraints 0
_refine_ls_restrained_S_all 0.979
_refine_ls_R_factor_all 0.1309
_refine_ls_R_factor_gt 0.0498
_refine_ls_shift/su_max 0.000
_refine_ls_shift/su_mean 0.000
_refine_ls_structure_factor_coef Fsqd
_refine_ls_weighting_details 'calc w=1/[\s^2^(Fo^2^)+(0.0104P)^2^+0.0000P] where P=(Fo^2^+2Fc^2^)/3'
_refine_ls_weighting_scheme calc
_refine_ls_wR_factor_gt 0.0701
_refine_ls_wR_factor_ref 0.0778
_reflns_number_gt 1043
_reflns_number_total 2669
_reflns_threshold_expression >2sigma(I)
_cod_data_source_file om100089a_si_002.cif
_cod_data_source_block f81109b
_cod_depositor_comments
;
The following automatic conversions were performed:

'_symmetry_cell_setting' value 'Monoclinic' changed to 'monoclinic'
according to /home/saulius/struct/CIF-dictionaries/cif_core.dic
dictionary named 'cif_core.dic' version 2.4.1 from 2010-06-29.

Automatic conversion script
Id: cif_fix_values 1715 2011-07-08 13:25:40Z adriana 
;
_cod_original_sg_symbol_H-M P2(1)/n
_cod_database_code 4065713

loop_
_symmetry_equiv_pos_as_xyz
'x, y, z'
'-x+1/2, y+1/2, -z+1/2'
'-x, -y, -z'
'x-1/2, -y-1/2, z-1/2'

loop_
_atom_site_label
_atom_site_type_symbol
_atom_site_fract_x
_atom_site_fract_y
_atom_site_fract_z
_atom_site_U_iso_or_equiv
_atom_site_adp_type
_atom_site_occupancy
_atom_site_symmetry_multiplicity
_atom_site_calc_flag
_atom_site_refinement_flags
_atom_site_disorder_assembly
_atom_site_disorder_group
N1 N 0.7161(2) 0.82755(17) 0.18913(11) 0.0615(6) Uani 1 1 d . A .
C1 C 0.6323(2) 0.7771(3) -0.00251(13) 0.0554(6) Uani 1 1 d . . .
C2 C 0.6953(3) 0.8936(3) -0.02667(15) 0.0807(8) Uani 1 1 d . . .
H2A H 0.6860 0.9707 0.0013 0.097 Uiso 1 1 calc R . .
C3 C 0.7722(3) 0.8972(3) -0.09193(19) 0.1057(11) Uani 1 1 d . . .
H3A H 0.8149 0.9766 -0.1075 0.127 Uiso 1 1 calc R . .
C4 C 0.7860(3) 0.7860(4) -0.13345(17) 0.1042(11) Uani 1 1 d . . .
H4A H 0.8365 0.7893 -0.1778 0.125 Uiso 1 1 calc R . .
C5 C 0.7261(3) 0.6701(3) -0.11022(19) 0.1034(11) Uani 1 1 d . . .
H5A H 0.7358 0.5935 -0.1386 0.124 Uiso 1 1 calc R . .
C6 C 0.6504(3) 0.6651(3) -0.04433(17) 0.0834(8) Uani 1 1 d . . .
H6A H 0.6114 0.5846 -0.0283 0.100 Uiso 1 1 calc R . .
C7 C 0.3846(3) 0.7379(2) 0.07107(15) 0.0562(6) Uani 1 1 d . . .
C8 C 0.3173(3) 0.7288(2) 0.13861(15) 0.0798(8) Uani 1 1 d . . .
H8A H 0.3801 0.7401 0.1833 0.096 Uiso 1 1 calc R . .
C9 C 0.1587(4) 0.7031(3) 0.14116(19) 0.1002(10) Uani 1 1 d . . .
H9A H 0.1145 0.6992 0.1872 0.120 Uiso 1 1 calc R . .
C10 C 0.0673(3) 0.6836(3) 0.0762(2) 0.1058(11) Uani 1 1 d . . .
H10A H -0.0393 0.6644 0.0781 0.127 Uiso 1 1 calc R . .
C11 C 0.1295(3) 0.6918(3) 0.00853(19) 0.0987(10) Uani 1 1 d . . .
H11A H 0.0655 0.6791 -0.0357 0.118 Uiso 1 1 calc R . .
C12 C 0.2893(3) 0.7191(2) 0.00543(15) 0.0761(8) Uani 1 1 d . . .
H12A H 0.3321 0.7247 -0.0409 0.091 Uiso 1 1 calc R . .
C13 C 0.5535(3) 0.77302(19) 0.06862(13) 0.0520(6) Uani 1 1 d . . .
C14 C 0.6373(3) 0.80827(19) 0.13066(15) 0.0533(6) Uani 1 1 d . . .
C15 C 0.7392(3) 0.9613(2) 0.22470(15) 0.0657(7) Uani 1 1 d . . .
C16 C 0.7533(14) 0.9495(9) 0.3079(5) 0.104(4) Uani 0.468(10) 1 d P A 1
H16A H 0.6498 0.9468 0.3259 0.157 Uiso 0.468(10) 1 calc PR A 1
H16B H 0.8099 1.0246 0.3294 0.157 Uiso 0.468(10) 1 calc PR A 1
H16C H 0.8091 0.8696 0.3223 0.157 Uiso 0.468(10) 1 calc PR A 1
C17 C 0.5962(9) 1.0511(8) 0.2036(6) 0.087(3) Uani 0.468(10) 1 d P A 1
H17A H 0.5046 0.9972 0.1913 0.130 Uiso 0.468(10) 1 calc PR A 1
H17B H 0.6169 1.1047 0.1610 0.130 Uiso 0.468(10) 1 calc PR A 1
H17C H 0.5777 1.1074 0.2455 0.130 Uiso 0.468(10) 1 calc PR A 1
C18 C 0.8823(10) 1.0196(9) 0.1978(7) 0.098(3) Uani 0.468(10) 1 d P A 1
H18A H 0.8548 1.0714 0.1535 0.147 Uiso 0.468(10) 1 calc PR A 1
H18B H 0.9536 0.9502 0.1860 0.147 Uiso 0.468(10) 1 calc PR A 1
H18C H 0.9322 1.0755 0.2363 0.147 Uiso 0.468(10) 1 calc PR A 1
C16' C 0.6416(18) 0.9535(10) 0.2880(7) 0.188(7) Uani 0.532(10) 1 d P A 2
H16D H 0.5323 0.9556 0.2698 0.282 Uiso 0.532(10) 1 calc PR A 2
H16E H 0.6645 1.0274 0.3210 0.282 Uiso 0.532(10) 1 calc PR A 2
H16F H 0.6637 0.8723 0.3149 0.282 Uiso 0.532(10) 1 calc PR A 2
C17' C 0.712(2) 1.0658(7) 0.1697(5) 0.188(9) Uani 0.532(10) 1 d P A 2
H17D H 0.6015 1.0687 0.1531 0.282 Uiso 0.532(10) 1 calc PR A 2
H17E H 0.7720 1.0487 0.1275 0.282 Uiso 0.532(10) 1 calc PR A 2
H17F H 0.7431 1.1493 0.1921 0.282 Uiso 0.532(10) 1 calc PR A 2
C18' C 0.9136(8) 0.9555(10) 0.2566(9) 0.150(5) Uani 0.532(10) 1 d P A 2
H18D H 0.9457 0.8645 0.2628 0.225 Uiso 0.532(10) 1 calc PR A 2
H18E H 0.9247 0.9995 0.3045 0.225 Uiso 0.532(10) 1 calc PR A 2
H18F H 0.9788 0.9987 0.2225 0.225 Uiso 0.532(10) 1 calc PR A 2

loop_
_atom_site_aniso_label
_atom_site_aniso_U_11
_atom_site_aniso_U_22
_atom_site_aniso_U_33
_atom_site_aniso_U_23
_atom_site_aniso_U_13
_atom_site_aniso_U_12
N1 0.0720(14) 0.0635(13) 0.0471(14) 0.0023(12) -0.0065(11) -0.0024(10)
C1 0.0569(16) 0.0555(16) 0.0526(19) 0.0011(15) -0.0032(13) 0.0033(13)
C2 0.109(2) 0.068(2) 0.068(2) 0.0103(16) 0.0214(17) 0.0065(16)
C3 0.124(3) 0.107(3) 0.091(3) 0.029(2) 0.041(2) 0.007(2)
C4 0.097(2) 0.158(3) 0.059(2) -0.002(2) 0.0154(17) 0.019(3)
C5 0.097(2) 0.121(3) 0.093(3) -0.044(2) 0.0142(19) 0.005(2)
C6 0.083(2) 0.078(2) 0.090(3) -0.0233(18) 0.0116(17) -0.0102(16)
C7 0.0639(18) 0.0507(15) 0.0524(19) 0.0009(13) -0.0043(15) 0.0002(12)
C8 0.078(2) 0.099(2) 0.062(2) 0.0058(16) 0.0065(16) -0.0143(16)
C9 0.087(3) 0.124(3) 0.091(3) 0.009(2) 0.017(2) -0.018(2)
C10 0.065(2) 0.129(3) 0.123(3) 0.019(3) 0.006(2) -0.0112(18)
C11 0.063(2) 0.130(3) 0.100(3) 0.005(2) -0.0159(18) -0.0086(18)
C12 0.0712(19) 0.0888(19) 0.067(2) 0.0043(15) -0.0051(16) -0.0002(15)
C13 0.0678(18) 0.0491(14) 0.0377(17) 0.0007(12) -0.0044(13) 0.0030(13)
C14 0.0615(17) 0.0465(15) 0.0531(19) 0.0075(14) 0.0116(14) 0.0034(12)
C15 0.080(2) 0.0565(17) 0.059(2) -0.0146(16) -0.0065(17) -0.0029(16)
C16 0.159(11) 0.105(5) 0.046(5) 0.004(4) -0.012(6) -0.066(6)
C17 0.098(6) 0.071(5) 0.091(8) -0.020(5) 0.010(4) 0.027(4)
C18 0.063(6) 0.075(6) 0.157(10) -0.021(6) 0.016(6) -0.016(5)
C16' 0.237(13) 0.158(8) 0.189(13) -0.139(9) 0.144(11) -0.079(9)
C17' 0.40(3) 0.046(4) 0.103(8) 0.013(5) -0.053(10) -0.002(9)
C18' 0.115(6) 0.084(6) 0.237(15) -0.070(7) -0.068(8) -0.012(5)

loop_
_atom_type_symbol
_atom_type_description
_atom_type_scat_dispersion_real
_atom_type_scat_dispersion_imag
_atom_type_scat_source
C C 0.0033 0.0016 'International Tables Vol C Tables 4.2.6.8 and 6.1.1.4'
H H 0.0000 0.0000 'International Tables Vol C Tables 4.2.6.8 and 6.1.1.4'
N N 0.0061 0.0033 'International Tables Vol C Tables 4.2.6.8 and 6.1.1.4'

loop_
_geom_angle_atom_site_label_1
_geom_angle_atom_site_label_2
_geom_angle_atom_site_label_3
_geom_angle
C14 N1 C15 123.7(2)
C6 C1 C2 118.1(2)
C6 C1 C13 121.4(2)
C2 C1 C13 120.4(2)
C1 C2 C3 120.7(3)
C1 C2 H2A 119.7
C3 C2 H2A 119.7
C4 C3 C2 120.4(3)
C4 C3 H3A 119.8
C2 C3 H3A 119.8
C5 C4 C3 119.8(3)
C5 C4 H4A 120.1
C3 C4 H4A 120.1
C4 C5 C6 120.2(3)
C4 C5 H5A 119.9
C6 C5 H5A 119.9
C1 C6 C5 120.8(3)
C1 C6 H6A 119.6
C5 C6 H6A 119.6
C8 C7 C12 118.3(2)
C8 C7 C13 120.8(2)
C12 C7 C13 120.8(2)
C7 C8 C9 121.2(3)
C7 C8 H8A 119.4
C9 C8 H8A 119.4
C10 C9 C8 119.7(3)
C10 C9 H9A 120.2
C8 C9 H9A 120.2
C9 C10 C11 120.8(3)
C9 C10 H10A 119.6
C11 C10 H10A 119.6
C10 C11 C12 119.8(3)
C10 C11 H11A 120.1
C12 C11 H11A 120.1
C7 C12 C11 120.1(2)
C7 C12 H12A 119.9
C11 C12 H12A 119.9
C14 C13 C1 117.4(2)
C14 C13 C7 120.1(2)
C1 C13 C7 122.5(2)
N1 C14 C13 173.6(2)
C17' C15 C16' 119.6(7)
C17' C15 C18 65.2(5)
C16' C15 C18 144.6(5)
C17' C15 C16 137.1(5)
C16' C15 C16 39.3(5)
C18 C15 C16 110.9(4)
C17' C15 N1 111.2(4)
C16' C15 N1 102.5(4)
C18 C15 N1 107.9(3)
C16 C15 N1 110.4(4)
C17' C15 C17 47.4(5)
C16' C15 C17 74.5(5)
C18 C15 C17 110.1(5)
C16 C15 C17 106.9(5)
N1 C15 C17 110.6(3)
C17' C15 C18' 112.1(6)
C16' C15 C18' 107.6(6)
C18 C15 C18' 48.6(4)
C16 C15 C18' 68.3(4)
N1 C15 C18' 102.2(3)
C17 C15 C18' 145.9(4)
C15 C16 H16A 109.5
C15 C16 H16B 109.5
H16A C16 H16B 109.5
C15 C16 H16C 109.5
H16A C16 H16C 109.5
H16B C16 H16C 109.5
C15 C17 H17A 109.5
C15 C17 H17B 109.5
H17A C17 H17B 109.5
C15 C17 H17C 109.5
H17A C17 H17C 109.5
H17B C17 H17C 109.5
C15 C18 H18A 109.5
C15 C18 H18B 109.5
H18A C18 H18B 109.5
C15 C18 H18C 109.5
H18A C18 H18C 109.5
H18B C18 H18C 109.5
C15 C16' H16D 109.5
C15 C16' H16E 109.5
H16D C16' H16E 109.5
C15 C16' H16F 109.5
H16D C16' H16F 109.5
H16E C16' H16F 109.5
C15 C17' H17D 109.5
C15 C17' H17E 109.5
H17D C17' H17E 109.5
C15 C17' H17F 109.5
H17D C17' H17F 109.5
H17E C17' H17F 109.5
C15 C18' H18D 109.5
C15 C18' H18E 109.5
H18D C18' H18E 109.5
C15 C18' H18F 109.5
H18D C18' H18F 109.5
H18E C18' H18F 109.5

loop_
_geom_bond_atom_site_label_1
_geom_bond_atom_site_label_2
_geom_bond_distance
N1 C14 1.209(3)
N1 C15 1.496(3)
C1 C6 1.369(3)
C1 C2 1.374(3)
C1 C13 1.480(3)
C2 C3 1.379(3)
C2 H2A 0.9300
C3 C4 1.353(3)
C3 H3A 0.9300
C4 C5 1.353(4)
C4 H4A 0.9300
C5 C6 1.384(3)
C5 H5A 0.9300
C6 H6A 0.9300
C7 C8 1.376(3)
C7 C12 1.382(3)
C7 C13 1.483(3)
C8 C9 1.377(3)
C8 H8A 0.9300
C9 C10 1.356(3)
C9 H9A 0.9300
C10 C11 1.358(4)
C10 H10A 0.9300
C11 C12 1.391(3)
C11 H11A 0.9300
C12 H12A 0.9300
C13 C14 1.316(3)
C15 C17' 1.445(7)
C15 C16' 1.454(9)
C15 C18 1.465(7)
C15 C16 1.483(9)
C15 C17 1.539(8)
C15 C18' 1.546(8)
C16 H16A 0.9600
C16 H16B 0.9600
C16 H16C 0.9600
C17 H17A 0.9600
C17 H17B 0.9600
C17 H17C 0.9600
C18 H18A 0.9600
C18 H18B 0.9600
C18 H18C 0.9600
C16' H16D 0.9600
C16' H16E 0.9600
C16' H16F 0.9600
C17' H17D 0.9600
C17' H17E 0.9600
C17' H17F 0.9600
C18' H18D 0.9600
C18' H18E 0.9600
C18' H18F 0.9600
